data_7045160
loop_
_publ_author_name
'Horn, Julian'
'Widera, Anna'
'Litters, Sebastian'
'Kaifer, Elisabeth'
'Himmel, Hans-J\"org'

_publ_section_title
;
 Tuning the nucleophilicity of electron-rich diborane(4) compounds with
 bridging guanidinate substituents by substitution.
;
_journal_issue 6
_journal_name_full 'Dalton transactions (Cambridge, England : 2003)'
_journal_page_first 2009
_journal_page_last 2017
_journal_paper_doi 10.1039/c7dt04433j
_journal_volume 47
_journal_year 2018
_chemical_formula_sum 'C16 H30 B2 N6 O2'
_chemical_formula_weight 360.08
_space_group_crystal_system monoclinic
_space_group_IT_number 14
_space_group_name_Hall '-P 2yn'
_space_group_name_H-M_alt 'P 1 21/n 1'
_symmetry_space_group_name_Hall '-P 2yn'
_symmetry_space_group_name_H-M 'P 1 21/n 1'
_atom_sites_solution_hydrogens geom
_audit_creation_method SHELXL-2017/1
_audit_update_record
;
2017-11-14 deposited with the CCDC.
2017-12-26 downloaded from the CCDC.
;
_cell_angle_alpha 90
_cell_angle_beta 90.30(3)
_cell_angle_gamma 90
_cell_formula_units_Z 4
_cell_length_a 8.3610(17)
_cell_length_b 9.2410(18)
_cell_length_c 23.393(5)
_cell_measurement_reflns_used 1017
_cell_measurement_temperature 120
_cell_measurement_theta_max 26
_cell_measurement_theta_min 1
_cell_volume 1807.4(6)
_computing_cell_refinement 'DENZO/SCALEPACK (Bruker AXS, 1997-2009)'
_computing_data_collection 'COLLECT (Bruker AXS, 1997-2009)'
_computing_data_reduction 'DENZO/SCALEPACK (Bruker AXS, 1997-2009)'
_computing_molecular_graphics 'XPMA (Zsolnai, Huttner, 1994)'
_computing_publication_material 'SHELXL-2017/1 (Sheldrick, 2017)'
_computing_structure_refinement 'SHELXL-2017/1 (Sheldrick, 2017)'
_computing_structure_solution 'SHELXS-2016 (Sheldrick 2016)'
_diffrn_ambient_temperature 120
_diffrn_measured_fraction_theta_full 0.996
_diffrn_measured_fraction_theta_max 0.995
_diffrn_measurement_device_type 'NONIUS KAPPA CCD'
_diffrn_measurement_method 'O-Scan    '
_diffrn_radiation_source 'fine-focus sealed tube'
_diffrn_radiation_type MoK\a
_diffrn_radiation_wavelength 0.71073
_diffrn_reflns_av_R_equivalents 0.0186
_diffrn_reflns_av_unetI/netI 0.0275
_diffrn_reflns_Laue_measured_fraction_full 0.996
_diffrn_reflns_Laue_measured_fraction_max 0.995
_diffrn_reflns_limit_h_max 11
_diffrn_reflns_limit_h_min -11
_diffrn_reflns_limit_k_max 13
_diffrn_reflns_limit_k_min -13
_diffrn_reflns_limit_l_max 32
_diffrn_reflns_limit_l_min -32
_diffrn_reflns_number 10003
_diffrn_reflns_point_group_measured_fraction_full 0.996
_diffrn_reflns_point_group_measured_fraction_max 0.995
_diffrn_reflns_theta_full 25.242
_diffrn_reflns_theta_max 30.092
_diffrn_reflns_theta_min 2.370
_exptl_absorpt_coefficient_mu 0.088
_exptl_absorpt_correction_type none
_exptl_crystal_colour colourless
_exptl_crystal_density_diffrn 1.323
_exptl_crystal_description cubic
_exptl_crystal_F_000 776
_exptl_crystal_size_max 0.5
_exptl_crystal_size_mid 0.5
_exptl_crystal_size_min 0.5
_refine_diff_density_max 0.839
_refine_diff_density_min -0.384
_refine_diff_density_rms 0.056
_refine_ls_extinction_method none
_refine_ls_goodness_of_fit_ref 1.038
_refine_ls_hydrogen_treatment constr
_refine_ls_matrix_type full
_refine_ls_number_parameters 247
_refine_ls_number_reflns 5281
_refine_ls_number_restraints 0
_refine_ls_restrained_S_all 1.038
_refine_ls_R_factor_all 0.0651
_refine_ls_R_factor_gt 0.0509
_refine_ls_shift/su_max 0.001
_refine_ls_shift/su_mean 0.000
_refine_ls_structure_factor_coef Fsqd
_refine_ls_weighting_details 'w=1/[\s^2^(Fo^2^)+(0.0831P)^2^+0.6591P] where P=(Fo^2^+2Fc^2^)/3'
_refine_ls_weighting_scheme calc
_refine_ls_wR_factor_gt 0.1397
_refine_ls_wR_factor_ref 0.1516
_reflns_Friedel_coverage 0.000
_reflns_number_gt 4233
_reflns_number_total 5281
_reflns_threshold_expression 'I > 2\s(I)'
_cod_data_source_file c7dt04433j1.cif
_cod_data_source_block jh367
_cod_depositor_comments 'Adding full bibliography for 7045160--7045163.cif.'
_cod_database_code 7045160
_shelx_shelxl_version_number 2017/1
_shelx_space_group_comment
;
The symmetry employed for this shelxl refinement is uniquely defined
by the following loop, which should always be used as a source of
symmetry information in preference to the above space-group names.
They are only intended as comments.
;

loop_
_space_group_symop_operation_xyz
'x, y, z'
'-x+1/2, y+1/2, -z+1/2'
'-x, -y, -z'
'x-1/2, -y-1/2, z-1/2'

loop_
_atom_site_label
_atom_site_type_symbol
_atom_site_fract_x
_atom_site_fract_y
_atom_site_fract_z
_atom_site_U_iso_or_equiv
_atom_site_adp_type
_atom_site_occupancy
_atom_site_site_symmetry_order
_atom_site_calc_flag
_atom_site_refinement_flags_posn
_atom_site_refinement_flags_adp
_atom_site_refinement_flags_occupancy
_atom_site_disorder_assembly
_atom_site_disorder_group
O1 O 0.45116(12) 0.13022(11) 0.66677(4) 0.0316(2) Uani 1 1 d . . . . .
O2 O 0.88395(11) 0.20251(10) 0.63235(4) 0.0258(2) Uani 1 1 d . . . . .
N1 N 0.46047(12) 0.25568(13) 0.57297(5) 0.0253(2) Uani 1 1 d . . . . .
N2 N 0.71916(12) 0.30742(12) 0.55390(4) 0.0225(2) Uani 1 1 d . . . . .
N3 N 0.53667(15) 0.29083(14) 0.47678(5) 0.0307(3) Uani 1 1 d . . . . .
N4 N 0.49216(12) 0.38760(12) 0.67012(5) 0.0231(2) Uani 1 1 d . . . . .
N5 N 0.75548(12) 0.42817(12) 0.65384(4) 0.0221(2) Uani 1 1 d . . . . .
N6 N 0.61342(13) 0.59417(12) 0.71102(5) 0.0250(2) Uani 1 1 d . . . . .
B1 B 0.53136(17) 0.24713(16) 0.63595(6) 0.0233(3) Uani 1 1 d . . . . .
B2 B 0.73547(16) 0.28190(16) 0.62105(6) 0.0215(3) Uani 1 1 d . . . . .
C1 C 0.57116(15) 0.28578(14) 0.53375(5) 0.0227(2) Uani 1 1 d . . . . .
C2 C 0.29305(16) 0.23452(18) 0.55729(7) 0.0341(3) Uani 1 1 d . . . . .
H2A H 0.235785 0.325277 0.561069 0.041 Uiso 1 1 calc R U . . .
H2B H 0.244833 0.164825 0.582977 0.041 Uiso 1 1 calc R U . . .
C3 C 0.27904(18) 0.1804(2) 0.49608(8) 0.0421(4) Uani 1 1 d . . . . .
H3A H 0.321415 0.082900 0.493465 0.050 Uiso 1 1 calc R U . . .
H3B H 0.167460 0.178044 0.484544 0.050 Uiso 1 1 calc R U . . .
C4 C 0.37130(19) 0.27975(19) 0.45697(7) 0.0403(4) Uani 1 1 d . . . . .
H4A H 0.368723 0.242042 0.418283 0.048 Uiso 1 1 calc R U . . .
H4B H 0.322302 0.374892 0.456720 0.048 Uiso 1 1 calc R U . . .
C5 C 0.6557(2) 0.34098(17) 0.43616(6) 0.0355(3) Uani 1 1 d . . . . .
H5A H 0.651734 0.445656 0.433423 0.043 Uiso 1 1 calc R U . . .
H5B H 0.632833 0.301118 0.398645 0.043 Uiso 1 1 calc R U . . .
C6 C 0.82087(19) 0.29384(17) 0.45560(6) 0.0344(3) Uani 1 1 d . . . . .
H6A H 0.901081 0.333663 0.430251 0.041 Uiso 1 1 calc R U . . .
H6B H 0.828696 0.189157 0.454381 0.041 Uiso 1 1 calc R U . . .
C7 C 0.85017(16) 0.34707(16) 0.51629(6) 0.0277(3) Uani 1 1 d . . . . .
H7A H 0.948947 0.305627 0.530787 0.033 Uiso 1 1 calc R U . . .
H7B H 0.861957 0.451493 0.516011 0.033 Uiso 1 1 calc R U . . .
C8 C 0.62020(14) 0.47244(13) 0.67910(5) 0.0209(2) Uani 1 1 d . . . . .
C9 C 0.33798(15) 0.42401(16) 0.69490(6) 0.0303(3) Uani 1 1 d . . . . .
H9A H 0.278625 0.335879 0.702367 0.036 Uiso 1 1 calc R U . . .
H9B H 0.276790 0.481621 0.667898 0.036 Uiso 1 1 calc R U . . .
C10 C 0.35874(18) 0.50738(17) 0.74982(6) 0.0332(3) Uani 1 1 d . . . . .
H10A H 0.255242 0.540085 0.763195 0.040 Uiso 1 1 calc R U . . .
H10B H 0.404735 0.444781 0.778843 0.040 Uiso 1 1 calc R U . . .
C11 C 0.46637(16) 0.63587(15) 0.74061(6) 0.0274(3) Uani 1 1 d . . . . .
H11A H 0.410055 0.708156 0.718173 0.033 Uiso 1 1 calc R U . . .
H11B H 0.493520 0.678576 0.777274 0.033 Uiso 1 1 calc R U . . .
C12 C 0.75724(16) 0.67927(16) 0.72388(6) 0.0292(3) Uani 0.840(5) 1 d . . P A 1
H12A H 0.798404 0.651654 0.761156 0.035 Uiso 0.840(5) 1 calc R U P A 1
H12B H 0.729312 0.781079 0.725334 0.035 Uiso 0.840(5) 1 calc R U P A 1
C13 C 0.88540(18) 0.65678(18) 0.67971(8) 0.0271(5) Uani 0.840(5) 1 d . . P A 1
H13A H 0.855962 0.706571 0.644695 0.033 Uiso 0.840(5) 1 calc R U P A 1
H13B H 0.985514 0.697275 0.693425 0.033 Uiso 0.840(5) 1 calc R U P A 1
C14 C 0.90662(16) 0.49786(16) 0.66775(7) 0.0321(3) Uani 0.840(5) 1 d . . P A 1
H14A H 0.979918 0.485734 0.636100 0.039 Uiso 0.840(5) 1 calc R U P A 1
H14B H 0.953405 0.451394 0.701043 0.039 Uiso 0.840(5) 1 calc R U P A 1
C22 C 0.75724(16) 0.67927(16) 0.72388(6) 0.0292(3) Uani 0.160(5) 1 d . . P A 2
H22A H 0.757861 0.705528 0.764026 0.035 Uiso 0.160(5) 1 calc R U P A 2
H22B H 0.755668 0.767766 0.701583 0.035 Uiso 0.160(5) 1 calc R U P A 2
C23 C 0.9082(12) 0.5937(10) 0.7102(4) 0.033(3) Uani 0.160(5) 1 d . . P A 2
H23A H 0.992135 0.663121 0.702044 0.039 Uiso 0.160(5) 1 calc R U P A 2
H23B H 0.939743 0.542672 0.744672 0.039 Uiso 0.160(5) 1 calc R U P A 2
C24 C 0.90662(16) 0.49786(16) 0.66775(7) 0.0321(3) Uani 0.160(5) 1 d . . P A 2
H24A H 0.983440 0.422656 0.677001 0.039 Uiso 0.160(5) 1 calc R U P A 2
H24B H 0.944465 0.546153 0.633576 0.039 Uiso 0.160(5) 1 calc R U P A 2
C15 C 0.4690(2) -0.00970(17) 0.64453(8) 0.0393(4) Uani 1 1 d . . . . .
H15A H 0.472261 -0.005109 0.603558 0.059 Uiso 1 1 calc R U . . .
H15B H 0.380259 -0.068505 0.656136 0.059 Uiso 1 1 calc R U . . .
H15C H 0.566690 -0.051287 0.658680 0.059 Uiso 1 1 calc R U . . .
C16 C 0.89725(19) 0.06309(16) 0.60943(7) 0.0352(3) Uani 1 1 d . . . . .
H16A H 0.879691 0.066825 0.568872 0.053 Uiso 1 1 calc R U . . .
H16B H 0.818861 0.001095 0.626587 0.053 Uiso 1 1 calc R U . . .
H16C H 1.002330 0.025764 0.617127 0.053 Uiso 1 1 calc R U . . .

loop_
_atom_site_aniso_label
_atom_site_aniso_U_11
_atom_site_aniso_U_22
_atom_site_aniso_U_33
_atom_site_aniso_U_23
_atom_site_aniso_U_13
_atom_site_aniso_U_12
O1 0.0352(5) 0.0249(5) 0.0349(5) -0.0035(4) 0.0118(4) -0.0056(4)
O2 0.0247(4) 0.0257(5) 0.0271(5) -0.0039(4) -0.0046(3) 0.0035(3)
N1 0.0176(5) 0.0313(6) 0.0269(5) -0.0055(4) -0.0020(4) -0.0023(4)
N2 0.0197(5) 0.0280(5) 0.0199(5) -0.0004(4) 0.0015(4) -0.0017(4)
N3 0.0341(6) 0.0356(6) 0.0224(5) -0.0036(5) -0.0073(4) 0.0046(5)
N4 0.0178(5) 0.0263(5) 0.0252(5) -0.0037(4) 0.0029(4) -0.0009(4)
N5 0.0176(4) 0.0249(5) 0.0238(5) -0.0036(4) 0.0004(4) -0.0023(4)
N6 0.0232(5) 0.0269(5) 0.0249(5) -0.0056(4) 0.0007(4) -0.0005(4)
B1 0.0227(6) 0.0255(7) 0.0218(6) -0.0024(5) 0.0023(5) -0.0007(5)
B2 0.0212(6) 0.0237(6) 0.0194(6) -0.0013(5) -0.0003(5) -0.0017(5)
C1 0.0239(6) 0.0230(6) 0.0210(5) -0.0032(4) -0.0031(4) 0.0016(4)
C2 0.0196(6) 0.0399(8) 0.0427(8) -0.0151(6) -0.0047(5) -0.0012(5)
C3 0.0245(7) 0.0485(9) 0.0531(10) -0.0267(8) -0.0150(6) 0.0068(6)
C4 0.0398(8) 0.0472(9) 0.0336(7) -0.0173(7) -0.0180(6) 0.0198(7)
C5 0.0573(9) 0.0299(7) 0.0192(6) 0.0003(5) -0.0014(6) 0.0022(6)
C6 0.0441(8) 0.0344(7) 0.0249(6) 0.0000(5) 0.0115(6) 0.0012(6)
C7 0.0262(6) 0.0302(7) 0.0268(6) 0.0012(5) 0.0074(5) -0.0016(5)
C8 0.0208(5) 0.0235(6) 0.0183(5) 0.0002(4) -0.0007(4) 0.0004(4)
C9 0.0197(6) 0.0343(7) 0.0369(7) -0.0069(6) 0.0073(5) -0.0015(5)
C10 0.0335(7) 0.0351(7) 0.0312(7) 0.0012(6) 0.0086(5) 0.0050(6)
C11 0.0277(6) 0.0295(6) 0.0248(6) -0.0051(5) 0.0014(5) 0.0046(5)
C12 0.0277(6) 0.0290(7) 0.0310(7) -0.0080(5) -0.0041(5) -0.0018(5)
C13 0.0233(7) 0.0253(8) 0.0327(9) -0.0022(7) -0.0037(6) -0.0030(6)
C14 0.0198(6) 0.0327(7) 0.0438(8) -0.0097(6) 0.0016(5) -0.0047(5)
C22 0.0277(6) 0.0290(7) 0.0310(7) -0.0080(5) -0.0041(5) -0.0018(5)
C23 0.040(5) 0.023(4) 0.035(5) 0.000(4) -0.010(4) -0.007(3)
C24 0.0198(6) 0.0327(7) 0.0438(8) -0.0097(6) 0.0016(5) -0.0047(5)
C15 0.0457(9) 0.0260(7) 0.0463(9) -0.0035(6) 0.0154(7) -0.0052(6)
C16 0.0351(7) 0.0266(7) 0.0439(8) -0.0051(6) -0.0056(6) 0.0045(5)

loop_
_atom_type_symbol
_atom_type_description
_atom_type_scat_dispersion_real
_atom_type_scat_dispersion_imag
_atom_type_scat_source
C C 0.0033 0.0016 'International Tables Vol C Tables 4.2.6.8 and 6.1.1.4'
H H 0.0000 0.0000 'International Tables Vol C Tables 4.2.6.8 and 6.1.1.4'
B B 0.0013 0.0007 'International Tables Vol C Tables 4.2.6.8 and 6.1.1.4'
N N 0.0061 0.0033 'International Tables Vol C Tables 4.2.6.8 and 6.1.1.4'
O O 0.0106 0.0060 'International Tables Vol C Tables 4.2.6.8 and 6.1.1.4'

loop_
_geom_angle_atom_site_label_1
_geom_angle_atom_site_label_2
_geom_angle_atom_site_label_3
_geom_angle
C15 O1 B1 116.63(11)
C16 O2 B2 117.44(10)
C1 N1 C2 121.52(12)
C1 N1 B1 113.03(10)
C2 N1 B1 125.46(11)
C1 N2 C7 121.52(11)
C1 N2 B2 113.56(10)
C7 N2 B2 124.91(10)
C1 N3 C5 120.48(12)
C1 N3 C4 120.21(13)
C5 N3 C4 117.72(12)
C8 N4 C9 120.65(11)
C8 N4 B1 113.37(10)
C9 N4 B1 125.82(11)
C8 N5 C24 119.99(11)
C8 N5 C14 119.99(11)
C8 N5 B2 113.03(10)
C24 N5 B2 125.71(10)
C14 N5 B2 125.71(10)
C8 N6 C11 121.16(11)
C8 N6 C22 121.53(11)
C11 N6 C22 116.81(11)
C8 N6 C12 121.53(11)
C11 N6 C12 116.81(11)
O1 B1 N4 105.30(10)
O1 B1 N1 108.92(11)
N4 B1 N1 110.83(11)
O1 B1 B2 132.43(12)
N4 B1 B2 98.91(10)
N1 B1 B2 99.42(10)
O2 B2 N5 104.84(10)
O2 B2 N2 108.66(10)
N5 B2 N2 111.36(10)
O2 B2 B1 133.59(11)
N5 B2 B1 99.26(9)
N2 B2 B1 98.22(10)
N1 C1 N2 115.62(11)
N1 C1 N3 122.33(12)
N2 C1 N3 122.03(12)
N1 C2 C3 110.49(12)
N1 C2 H2A 109.6
C3 C2 H2A 109.6
N1 C2 H2B 109.6
C3 C2 H2B 109.6
H2A C2 H2B 108.1
C4 C3 C2 109.45(13)
C4 C3 H3A 109.8
C2 C3 H3A 109.8
C4 C3 H3B 109.8
C2 C3 H3B 109.8
H3A C3 H3B 108.2
N3 C4 C3 109.66(12)
N3 C4 H4A 109.7
C3 C4 H4A 109.7
N3 C4 H4B 109.7
C3 C4 H4B 109.7
H4A C4 H4B 108.2
N3 C5 C6 109.75(11)
N3 C5 H5A 109.7
C6 C5 H5A 109.7
N3 C5 H5B 109.7
C6 C5 H5B 109.7
H5A C5 H5B 108.2
C5 C6 C7 109.21(12)
C5 C6 H6A 109.8
C7 C6 H6A 109.8
C5 C6 H6B 109.8
C7 C6 H6B 109.8
H6A C6 H6B 108.3
N2 C7 C6 111.39(12)
N2 C7 H7A 109.4
C6 C7 H7A 109.4
N2 C7 H7B 109.4
C6 C7 H7B 109.4
H7A C7 H7B 108.0
N4 C8 N5 115.22(11)
N4 C8 N6 122.47(11)
N5 C8 N6 122.31(11)
N4 C9 C10 111.06(11)
N4 C9 H9A 109.4
C10 C9 H9A 109.4
N4 C9 H9B 109.4
C10 C9 H9B 109.4
H9A C9 H9B 108.0
C11 C10 C9 110.33(12)
C11 C10 H10A 109.6
C9 C10 H10A 109.6
C11 C10 H10B 109.6
C9 C10 H10B 109.6
H10A C10 H10B 108.1
N6 C11 C10 111.32(11)
N6 C11 H11A 109.4
C10 C11 H11A 109.4
N6 C11 H11B 109.4
C10 C11 H11B 109.4
H11A C11 H11B 108.0
N6 C12 C13 111.75(11)
N6 C12 H12A 109.3
C13 C12 H12A 109.3
N6 C12 H12B 109.3
C13 C12 H12B 109.3
H12A C12 H12B 107.9
C14 C13 C12 110.29(13)
C14 C13 H13A 109.6
C12 C13 H13A 109.6
C14 C13 H13B 109.6
C12 C13 H13B 109.6
H13A C13 H13B 108.1
N5 C14 C13 111.75(12)
N5 C14 H14A 109.3
C13 C14 H14A 109.3
N5 C14 H14B 109.3
C13 C14 H14B 109.3
H14A C14 H14B 107.9
N6 C22 C23 111.0(3)
N6 C22 H22A 109.4
C23 C22 H22A 109.4
N6 C22 H22B 109.4
C23 C22 H22B 109.4
H22A C22 H22B 108.0
C24 C23 C22 119.8(6)
C24 C23 H23A 107.4
C22 C23 H23A 107.4
C24 C23 H23B 107.4
C22 C23 H23B 107.4
H23A C23 H23B 106.9
C23 C24 N5 117.9(4)
C23 C24 H24A 107.8
N5 C24 H24A 107.8
C23 C24 H24B 107.8
N5 C24 H24B 107.8
H24A C24 H24B 107.2
O1 C15 H15A 109.5
O1 C15 H15B 109.5
H15A C15 H15B 109.5
O1 C15 H15C 109.5
H15A C15 H15C 109.5
H15B C15 H15C 109.5
O2 C16 H16A 109.5
O2 C16 H16B 109.5
H16A C16 H16B 109.5
O2 C16 H16C 109.5
H16A C16 H16C 109.5
H16B C16 H16C 109.5

loop_
_geom_bond_atom_site_label_1
_geom_bond_atom_site_label_2
_geom_bond_distance
O1 C15 1.4019(18)
O1 B1 1.4633(18)
O2 C16 1.4001(17)
O2 B2 1.4648(17)
N1 C1 1.3358(17)
N1 C2 1.4584(16)
N1 B1 1.5872(18)
N2 C1 1.3368(16)
N2 C7 1.4554(16)
N2 B2 1.5937(17)
N3 C1 1.3631(17)
N3 C5 1.455(2)
N3 C4 1.4595(19)
N4 C8 1.3426(16)
N4 C9 1.4557(16)
N4 B1 1.5602(18)
N5 C8 1.3427(16)
N5 C24 1.4536(16)
N5 C14 1.4536(16)
N5 B2 1.5627(18)
N6 C8 1.3515(16)
N6 C11 1.4656(17)
N6 C22 1.4667(17)
N6 C12 1.4667(17)
B1 B2 1.773(2)
C2 C3 1.521(2)
C2 H2A 0.9700
C2 H2B 0.9700
C3 C4 1.511(3)
C3 H3A 0.9700
C3 H3B 0.9700
C4 H4A 0.9700
C4 H4B 0.9700
C5 C6 1.515(2)
C5 H5A 0.9700
C5 H5B 0.9700
C6 C7 1.521(2)
C6 H6A 0.9700
C6 H6B 0.9700
C7 H7A 0.9700
C7 H7B 0.9700
C9 C10 1.507(2)
C9 H9A 0.9700
C9 H9B 0.9700
C10 C11 1.506(2)
C10 H10A 0.9700
C10 H10B 0.9700
C11 H11A 0.9700
C11 H11B 0.9700
C12 C13 1.507(2)
C12 H12A 0.9700
C12 H12B 0.9700
C13 C14 1.506(2)
C13 H13A 0.9700
C13 H13B 0.9700
C14 H14A 0.9700
C14 H14B 0.9700
C22 C23 1.525(10)
C22 H22A 0.9700
C22 H22B 0.9700
C23 C24 1.330(9)
C23 H23A 0.9700
C23 H23B 0.9700
C24 H24A 0.9700
C24 H24B 0.9700
C15 H15A 0.9600
C15 H15B 0.9600
C15 H15C 0.9600
C16 H16A 0.9600
C16 H16B 0.9600
C16 H16C 0.9600

loop_
_geom_torsion_atom_site_label_1
_geom_torsion_atom_site_label_2
_geom_torsion_atom_site_label_3
_geom_torsion_atom_site_label_4
_geom_torsion
C15 O1 B1 N4 -179.61(12)
C15 O1 B1 N1 61.48(16)
C15 O1 B1 B2 -61.73(19)
C8 N4 B1 O1 134.11(11)
C9 N4 B1 O1 -41.14(17)
C8 N4 B1 N1 -108.26(12)
C9 N4 B1 N1 76.49(15)
C8 N4 B1 B2 -4.55(13)
C9 N4 B1 B2 -179.81(12)
C1 N1 B1 O1 -142.01(11)
C2 N1 B1 O1 38.28(17)
C1 N1 B1 N4 102.60(12)
C2 N1 B1 N4 -77.11(16)
C1 N1 B1 B2 -0.77(14)
C2 N1 B1 B2 179.52(12)
C16 O2 B2 N5 177.87(11)
C16 O2 B2 N2 -62.97(14)
C16 O2 B2 B1 59.04(18)
C8 N5 B2 O2 -140.66(10)
C24 N5 B2 O2 26.41(16)
C14 N5 B2 O2 26.41(16)
C8 N5 B2 N2 102.00(12)
C24 N5 B2 N2 -90.92(15)
C14 N5 B2 N2 -90.92(15)
C8 N5 B2 B1 -0.67(13)
C24 N5 B2 B1 166.40(12)
C14 N5 B2 B1 166.40(12)
C1 N2 B2 O2 137.75(11)
C7 N2 B2 O2 -40.84(16)
C1 N2 B2 N5 -107.26(12)
C7 N2 B2 N5 74.15(15)
C1 N2 B2 B1 -3.89(13)
C7 N2 B2 B1 177.52(11)
O1 B1 B2 O2 3.4(2)
N4 B1 B2 O2 123.76(14)
N1 B1 B2 O2 -123.23(14)
O1 B1 B2 N5 -117.49(14)
N4 B1 B2 N5 2.85(11)
N1 B1 B2 N5 115.86(10)
O1 B1 B2 N2 129.15(14)
N4 B1 B2 N2 -110.51(10)
N1 B1 B2 N2 2.50(11)
C2 N1 C1 N2 177.87(12)
B1 N1 C1 N2 -1.86(16)
C2 N1 C1 N3 -3.6(2)
B1 N1 C1 N3 176.65(12)
C7 N2 C1 N1 -177.38(12)
B2 N2 C1 N1 3.98(16)
C7 N2 C1 N3 4.1(2)
B2 N2 C1 N3 -174.53(12)
C5 N3 C1 N1 172.53(13)
C4 N3 C1 N1 7.2(2)
C5 N3 C1 N2 -9.1(2)
C4 N3 C1 N2 -174.39(13)
C1 N1 C2 C3 27.1(2)
B1 N1 C2 C3 -153.21(14)
N1 C2 C3 C4 -52.45(18)
C1 N3 C4 C3 -33.83(18)
C5 N3 C4 C3 160.43(13)
C2 C3 C4 N3 55.56(16)
C1 N3 C5 C6 35.25(18)
C4 N3 C5 C6 -159.05(13)
N3 C5 C6 C7 -54.98(16)
C1 N2 C7 C6 -26.19(18)
B2 N2 C7 C6 152.28(12)
C5 C6 C7 N2 50.96(16)
C9 N4 C8 N5 -179.69(12)
B1 N4 C8 N5 4.78(16)
C9 N4 C8 N6 -0.04(19)
B1 N4 C8 N6 -175.57(11)
C24 N5 C8 N4 -170.27(12)
C14 N5 C8 N4 -170.27(12)
B2 N5 C8 N4 -2.38(15)
C24 N5 C8 N6 10.08(19)
C14 N5 C8 N6 10.08(19)
B2 N5 C8 N6 177.98(11)
C11 N6 C8 N4 3.67(19)
C22 N6 C8 N4 175.29(12)
C12 N6 C8 N4 175.29(12)
C11 N6 C8 N5 -176.71(11)
C22 N6 C8 N5 -5.09(19)
C12 N6 C8 N5 -5.09(19)
C8 N4 C9 C10 -28.83(18)
B1 N4 C9 C10 146.10(13)
N4 C9 C10 C11 52.67(16)
C8 N6 C11 C10 22.10(17)
C22 N6 C11 C10 -149.90(12)
C12 N6 C11 C10 -149.90(12)
C9 C10 C11 N6 -49.26(16)
C8 N6 C12 C13 24.68(18)
C11 N6 C12 C13 -163.36(13)
N6 C12 C13 C14 -47.16(17)
C8 N5 C14 C13 -34.30(19)
B2 N5 C14 C13 159.45(13)
C12 C13 C14 N5 52.16(18)
C8 N6 C22 C23 -14.2(4)
C11 N6 C22 C23 157.8(4)
N6 C22 C23 C24 31.3(9)
C22 C23 C24 N5 -28.4(9)
C8 N5 C24 C23 7.3(5)
B2 N5 C24 C23 -159.0(5)
